data_7054013
loop_
_publ_author_name
'Dey, Soumyajit'
'Ikbal, Sk Asif'
'Rath, Sankar Prasad'

_publ_section_title
;
 Self-assembly of cobalt(ii) and zinc(ii) tetranitrooctaethylporphyrin via
 bidentate axial ligands: synthesis, structure, surface morphology and
 effect of axial coordination
;
_journal_issue 4
_journal_name_full 'New Journal of Chemistry'
_journal_page_first 1458
_journal_paper_doi 10.1039/c3nj01248d
_journal_volume 38
_journal_year 2014
_chemical_formula_sum 'C86 H92 Cl12 N20 O16 Zn2'
_chemical_formula_weight 2217.94
_chemical_name_systematic
; 
 ? 
;
_space_group_IT_number 14
_symmetry_cell_setting monoclinic
_symmetry_space_group_name_Hall '-P 2ybc'
_symmetry_space_group_name_H-M 'P 1 21/c 1'
_atom_sites_solution_hydrogens geom
_atom_sites_solution_primary direct
_atom_sites_solution_secondary difmap
_audit_creation_method SHELXL-97
_cell_angle_alpha 90.00
_cell_angle_beta 101.816(2)
_cell_angle_gamma 90.00
_cell_formula_units_Z 4
_cell_length_a 11.3631(11)
_cell_length_b 33.868(3)
_cell_length_c 26.769(3)
_cell_measurement_reflns_used 999
_cell_measurement_temperature 100(2)
_cell_measurement_theta_max 28.0
_cell_measurement_theta_min 2.5
_cell_volume 10083.6(17)
_computing_cell_refinement 'Bruker SAINT'
_computing_data_collection 'Bruker APEX'
_computing_data_reduction 'Bruker SAINT'
_computing_molecular_graphics 'SHELXL 5.1, XP (Sheldrick, 1994)'
_computing_publication_material SHELXS-97
_computing_structure_refinement 'SHELXL-97 (Sheldrick, 2008)'
_computing_structure_solution 'SHELXS-97 (Sheldrick, 2008)'
_diffrn_ambient_temperature 100(2)
_diffrn_measured_fraction_theta_full 0.998
_diffrn_measured_fraction_theta_max 0.998
_diffrn_measurement_device_type 'Bruker SMART APEX'
_diffrn_measurement_method \w
_diffrn_radiation_monochromator graphite
_diffrn_radiation_source 'fine-focus sealed tube'
_diffrn_radiation_type MoK\a
_diffrn_radiation_wavelength 0.71073
_diffrn_reflns_av_R_equivalents 0.0000
_diffrn_reflns_av_sigmaI/netI 0.0848
_diffrn_reflns_limit_h_max 13
_diffrn_reflns_limit_h_min -13
_diffrn_reflns_limit_k_max 40
_diffrn_reflns_limit_k_min 0
_diffrn_reflns_limit_l_max 31
_diffrn_reflns_limit_l_min 0
_diffrn_reflns_number 17739
_diffrn_reflns_theta_full 25.00
_diffrn_reflns_theta_max 25.00
_diffrn_reflns_theta_min 2.15
_diffrn_standards_number 0
_exptl_absorpt_coefficient_mu 0.865
_exptl_absorpt_correction_T_max 0.9175
_exptl_absorpt_correction_T_min 0.8560
_exptl_absorpt_correction_type multi-scan
_exptl_absorpt_process_details 'SADABS 2.05 (Sheldrick, 2002)'
_exptl_crystal_colour 'dark brown'
_exptl_crystal_density_diffrn 1.461
_exptl_crystal_density_method 'not measured'
_exptl_crystal_description block
_exptl_crystal_F_000 4560
_exptl_crystal_size_max 0.20
_exptl_crystal_size_mid 0.15
_exptl_crystal_size_min 0.10
_platon_squeeze_details
;
sixteen CHCl3 molecules are present in the unit cell
;
_refine_diff_density_max 3.519
_refine_diff_density_min -0.467
_refine_diff_density_rms 0.112
_refine_ls_extinction_method none
_refine_ls_goodness_of_fit_ref 0.969
_refine_ls_hydrogen_treatment constr
_refine_ls_matrix_type full
_refine_ls_number_parameters 1113
_refine_ls_number_reflns 17739
_refine_ls_number_restraints 12
_refine_ls_restrained_S_all 0.969
_refine_ls_R_factor_all 0.1004
_refine_ls_R_factor_gt 0.0730
_refine_ls_shift/su_max 0.002
_refine_ls_shift/su_mean 0.000
_refine_ls_structure_factor_coef Fsqd
_refine_ls_weighting_details 'calc w=1/[\s^2^(Fo^2^)+(0.1220P)^2^+0.0000P] where P=(Fo^2^+2Fc^2^)/3'
_refine_ls_weighting_scheme calc
_refine_ls_wR_factor_gt 0.1836
_refine_ls_wR_factor_ref 0.2020
_reflns_number_gt 10997
_reflns_number_total 17739
_reflns_threshold_expression >2sigma(I)
_cod_data_source_file c3nj01248d.txt
_cod_data_source_block 24sepc
_cod_depositor_comments
;
The following automatic conversions were performed:

'_symmetry_cell_setting' value 'Monoclinic' changed to 'monoclinic'
according to
/usr/data/users/saulius/crontab/automatic-downloads/current/RSC/lib/dictionaries/cif_core.dic
dictionary named 'cif_core.dic' version 2.4.2 from 2011-04-26.

Automatic conversion script
Id: cif_fix_values 2281 2013-09-26 08:29:07Z andrius 
;
_cod_original_sg_symbol_H-M 'P 2 1/c'
_cod_database_code 7054013

loop_
_symmetry_equiv_pos_as_xyz
'x, y, z'
'-x, y+1/2, -z+1/2'
'-x, -y, -z'
'x, -y-1/2, z-1/2'

loop_
_atom_site_label
_atom_site_type_symbol
_atom_site_fract_x
_atom_site_fract_y
_atom_site_fract_z
_atom_site_U_iso_or_equiv
_atom_site_adp_type
_atom_site_occupancy
_atom_site_symmetry_multiplicity
_atom_site_calc_flag
_atom_site_refinement_flags
_atom_site_disorder_assembly
_atom_site_disorder_group
Zn1 Zn 0.10298(4) 0.282444(12) -0.742248(16) 0.01708(14) Uani 1 1 d . . .
Zn2 Zn -0.60301(4) -0.034088(12) -0.753817(15) 0.01614(14) Uani 1 1 d . . .
O1 O 0.4599(4) 0.17051(10) -0.69355(13) 0.0531(10) Uani 1 1 d . . .
O2 O 0.5447(3) 0.21179(12) -0.73697(14) 0.0540(10) Uani 1 1 d . . .
O3 O 0.1897(3) 0.33830(8) -0.54186(11) 0.0354(8) Uani 1 1 d . . .
O4 O 0.1598(3) 0.27537(9) -0.53355(10) 0.0323(7) Uani 1 1 d . . .
O5 O -0.3178(3) 0.36403(8) -0.79374(11) 0.0291(7) Uani 1 1 d . . .
O6 O -0.2117(3) 0.41005(8) -0.74810(11) 0.0286(7) Uani 1 1 d . . .
O7 O -0.0205(3) 0.26206(9) -0.95057(11) 0.0372(8) Uani 1 1 d . . .
O8 O 0.1561(3) 0.28700(9) -0.94413(11) 0.0370(8) Uani 1 1 d . . .
O101 O -0.1817(3) -0.11633(8) -0.70970(11) 0.0281(7) Uani 1 1 d . . .
O102 O -0.2911(3) -0.16180(8) -0.75379(11) 0.0300(7) Uani 1 1 d . . .
O103 O -0.7073(3) -0.08941(8) -0.95429(10) 0.0314(7) Uani 1 1 d . . .
O104 O -0.6771(3) -0.02683(8) -0.96410(10) 0.0283(7) Uani 1 1 d . . .
O105 O -1.0392(3) 0.03930(12) -0.75401(14) 0.0557(10) Uani 1 1 d . . .
O106 O -0.9491(4) 0.08074(10) -0.79526(13) 0.0520(10) Uani 1 1 d . . .
O107 O -0.4627(3) -0.01749(9) -0.54642(11) 0.0363(8) Uani 1 1 d . . .
O108 O -0.6397(3) -0.04198(9) -0.54965(11) 0.0339(7) Uani 1 1 d . . .
N1 N 0.1996(3) 0.25592(9) -0.79023(12) 0.0199(7) Uani 1 1 d . . .
N2 N 0.2391(3) 0.26853(9) -0.68020(12) 0.0187(7) Uani 1 1 d . . .
N3 N 0.0272(3) 0.31923(8) -0.69450(11) 0.0166(7) Uani 1 1 d . . .
N4 N 0.0034(3) 0.31210(9) -0.80454(12) 0.0203(7) Uani 1 1 d . . .
N5 N 0.4607(4) 0.20076(12) -0.71813(15) 0.0385(10) Uani 1 1 d . . .
N6 N 0.1697(3) 0.30497(10) -0.55914(12) 0.0258(8) Uani 1 1 d . . .
N7 N -0.2238(3) 0.37706(9) -0.76781(13) 0.0233(8) Uani 1 1 d . . .
N8 N 0.0722(4) 0.27555(10) -0.92609(13) 0.0291(9) Uani 1 1 d . . .
N9 N -0.0155(3) 0.23220(9) -0.73904(12) 0.0190(7) Uani 1 1 d . . .
N10 N -0.2419(3) 0.13597(9) -0.72855(14) 0.0265(8) Uani 1 1 d . . .
N11 N -0.2561(3) 0.11239(9) -0.76600(13) 0.0253(8) Uani 1 1 d . . .
N12 N -0.4833(3) 0.01588(9) -0.75598(11) 0.0173(7) Uani 1 1 d . . .
N101 N -0.5007(3) -0.06492(9) -0.69317(11) 0.0180(7) Uani 1 1 d . . .
N102 N -0.5310(3) -0.06985(8) -0.80351(11) 0.0172(7) Uani 1 1 d . . .
N103 N -0.7414(3) -0.01872(9) -0.81475(11) 0.0180(7) Uani 1 1 d . . .
N104 N -0.6971(3) -0.00806(9) -0.70403(11) 0.0188(7) Uani 1 1 d . . .
N105 N -0.2775(3) -0.12910(9) -0.73436(12) 0.0220(7) Uani 1 1 d . . .
N106 N -0.6838(3) -0.05607(10) -0.93758(12) 0.0230(8) Uani 1 1 d . . .
N107 N -0.9541(4) 0.04984(12) -0.77286(15) 0.0369(10) Uani 1 1 d . . .
N108 N -0.5584(3) -0.03055(10) -0.56957(13) 0.0261(8) Uani 1 1 d . . .
C1 C 0.1618(3) 0.25149(11) -0.84103(15) 0.0195(8) Uani 1 1 d . . .
C2 C 0.2170(4) 0.21684(12) -0.85891(16) 0.0263(9) Uani 1 1 d . . .
C3 C 0.2948(4) 0.20176(11) -0.81770(15) 0.0240(9) Uani 1 1 d . . .
C4 C 0.2863(3) 0.22755(11) -0.77491(15) 0.0193(8) Uani 1 1 d . . .
C5 C 0.3539(4) 0.22653(11) -0.72485(15) 0.0234(9) Uani 1 1 d . . .
C6 C 0.3406(3) 0.24704(10) -0.68127(14) 0.0194(8) Uani 1 1 d . . .
C7 C 0.4230(4) 0.24891(11) -0.63148(15) 0.0235(9) Uani 1 1 d . . .
C8 C 0.3677(4) 0.27143(11) -0.60086(15) 0.0236(9) Uani 1 1 d . . .
C9 C 0.2500(4) 0.28190(10) -0.63119(14) 0.0209(9) Uani 1 1 d . . .
C10 C 0.1535(4) 0.30012(11) -0.61501(14) 0.0229(9) Uani 1 1 d . . .
C11 C 0.0437(4) 0.31386(11) -0.64312(14) 0.0199(9) Uani 1 1 d . . .
C12 C -0.0637(4) 0.32565(11) -0.62480(15) 0.0222(9) Uani 1 1 d . . .
C13 C -0.1429(4) 0.34022(10) -0.66643(15) 0.0203(9) Uani 1 1 d . . .
C14 C -0.0827(3) 0.33702(10) -0.70982(14) 0.0190(8) Uani 1 1 d . . .
C15 C -0.1181(3) 0.35049(11) -0.75910(14) 0.0204(9) Uani 1 1 d . . .
C16 C -0.0712(4) 0.34302(11) -0.80269(14) 0.0210(9) Uani 1 1 d . . .
C17 C -0.0959(4) 0.36428(12) -0.85125(15) 0.0244(9) Uani 1 1 d . . .
C18 C -0.0429(4) 0.34321(12) -0.88394(15) 0.0259(9) Uani 1 1 d . . .
C19 C 0.0189(4) 0.31030(11) -0.85368(14) 0.0222(9) Uani 1 1 d . . .
C20 C 0.0831(4) 0.27901(12) -0.86933(15) 0.0246(9) Uani 1 1 d . . .
C21 C 0.1867(4) 0.19656(13) -0.91030(16) 0.0355(11) Uani 1 1 d . . .
H21A H 0.2555 0.1799 -0.9146 0.043 Uiso 1 1 calc R . .
H21B H 0.1742 0.2168 -0.9375 0.043 Uiso 1 1 calc R . .
C22 C 0.0733(5) 0.17065(13) -0.91637(18) 0.0424(13) Uani 1 1 d . . .
H22A H 0.0586 0.1577 -0.9498 0.064 Uiso 1 1 calc R . .
H22B H 0.0041 0.1872 -0.9137 0.064 Uiso 1 1 calc R . .
H22C H 0.0851 0.1505 -0.8895 0.064 Uiso 1 1 calc R . .
C23 C 0.3642(4) 0.16396(13) -0.81742(19) 0.0443(13) Uani 1 1 d D . .
H23A H 0.3140 0.1435 -0.8354 0.053 Uiso 0.61 1 d PD A 1
H23B H 0.3931 0.1548 -0.7827 0.053 Uiso 0.61 1 d PD B 1
H23C H 0.4450 0.1665 -0.7976 0.053 Uiso 0.39 1 d PD C 2
H23D H 0.3682 0.1557 -0.8512 0.053 Uiso 0.39 1 d PD D 2
C24 C 0.4806(7) 0.1719(2) -0.8438(3) 0.042(2) Uani 0.61 1 d P . .
H24A H 0.4530 0.1823 -0.8784 0.063 Uiso 0.61 1 calc PR . .
H24B H 0.5236 0.1470 -0.8456 0.063 Uiso 0.61 1 calc PR . .
H24C H 0.5347 0.1910 -0.8233 0.063 Uiso 0.61 1 calc PR . .
C24A C 0.2801(16) 0.1309(5) -0.7883(7) 0.078(5) Uiso 0.39 1 d P . .
H24D H 0.2546 0.1440 -0.7597 0.117 Uiso 0.39 1 calc PR . .
H24E H 0.3296 0.1079 -0.7757 0.117 Uiso 0.39 1 calc PR . .
H24F H 0.2091 0.1224 -0.8133 0.117 Uiso 0.39 1 calc PR . .
C25 C 0.5470(4) 0.23216(14) -0.61445(18) 0.0367(11) Uani 1 1 d . . .
H25A H 0.5996 0.2524 -0.5946 0.044 Uiso 1 1 calc R . .
H25B H 0.5802 0.2256 -0.6449 0.044 Uiso 1 1 calc R . .
C26 C 0.5489(6) 0.19456(16) -0.5812(2) 0.0641(18) Uani 1 1 d . . .
H26A H 0.6309 0.1840 -0.5726 0.096 Uiso 1 1 calc R . .
H26B H 0.4951 0.1746 -0.6002 0.096 Uiso 1 1 calc R . .
H26C H 0.5218 0.2013 -0.5497 0.096 Uiso 1 1 calc R . .
C27 C 0.4279(4) 0.28618(12) -0.54865(16) 0.0295(10) Uani 1 1 d . . .
H27A H 0.4916 0.2674 -0.5330 0.035 Uiso 1 1 calc R . .
H27B H 0.3680 0.2875 -0.5266 0.035 Uiso 1 1 calc R . .
C28 C 0.4826(5) 0.32661(14) -0.5515(2) 0.0517(15) Uani 1 1 d . . .
H28A H 0.5176 0.3359 -0.5169 0.078 Uiso 1 1 calc R . .
H28B H 0.4202 0.3451 -0.5678 0.078 Uiso 1 1 calc R . .
H28C H 0.5456 0.3251 -0.5715 0.078 Uiso 1 1 calc R . .
C29 C -0.1314(4) 0.27493(15) -0.56790(18) 0.0417(12) Uani 1 1 d . . .
H29A H -0.1575 0.2717 -0.5355 0.063 Uiso 1 1 calc R . .
H29B H -0.0627 0.2575 -0.5685 0.063 Uiso 1 1 calc R . .
H29C H -0.1976 0.2680 -0.5962 0.063 Uiso 1 1 calc R . .
C30 C -0.0937(4) 0.31865(13) -0.57370(16) 0.0306(10) Uani 1 1 d . . .
H30A H -0.1602 0.3364 -0.5694 0.037 Uiso 1 1 calc R . .
H30B H -0.0228 0.3250 -0.5466 0.037 Uiso 1 1 calc R . .
C31 C -0.2707(4) 0.35107(12) -0.66813(16) 0.0275(10) Uani 1 1 d . . .
H31A H -0.2900 0.3752 -0.6890 0.033 Uiso 1 1 calc R . .
H31B H -0.2807 0.3573 -0.6331 0.033 Uiso 1 1 calc R . .
C32 C -0.3597(4) 0.31869(14) -0.69019(19) 0.0383(11) Uani 1 1 d . . .
H32A H -0.4419 0.3280 -0.6915 0.057 Uiso 1 1 calc R . .
H32B H -0.3446 0.2952 -0.6685 0.057 Uiso 1 1 calc R . .
H32C H -0.3498 0.3121 -0.7247 0.057 Uiso 1 1 calc R . .
C33 C -0.1509(4) 0.40443(13) -0.86202(17) 0.0325(10) Uani 1 1 d . . .
H33A H -0.2270 0.4056 -0.8495 0.039 Uiso 1 1 calc R . .
H33B H -0.1701 0.4089 -0.8994 0.039 Uiso 1 1 calc R . .
C34 C -0.0673(4) 0.43711(13) -0.83665(19) 0.0380(12) Uani 1 1 d . . .
H34A H -0.1025 0.4629 -0.8477 0.057 Uiso 1 1 calc R . .
H34B H 0.0109 0.4346 -0.8465 0.057 Uiso 1 1 calc R . .
H34C H -0.0565 0.4349 -0.7995 0.057 Uiso 1 1 calc R . .
C35 C -0.0394(4) 0.35620(13) -0.93769(15) 0.0320(10) Uani 1 1 d D . .
H35A H -0.1151 0.3684 -0.9532 0.038 Uiso 0.60 1 d PD E 1
H35B H -0.0291 0.3337 -0.9584 0.038 Uiso 0.60 1 d PD F 1
H35C H 0.0323 0.3464 -0.9471 0.038 Uiso 0.40 1 d PD G 2
H35D H -0.0357 0.3847 -0.9387 0.038 Uiso 0.40 1 d PD H 2
C36 C 0.0621(8) 0.3858(2) -0.9396(3) 0.040(2) Uani 0.60 1 d P . .
H36A H 0.1385 0.3752 -0.9206 0.060 Uiso 0.60 1 calc PR . .
H36B H 0.0447 0.4109 -0.9243 0.060 Uiso 0.60 1 calc PR . .
H36C H 0.0679 0.3903 -0.9752 0.060 Uiso 0.60 1 calc PR . .
C36A C -0.1491(11) 0.3422(4) -0.9779(5) 0.044(3) Uiso 0.40 1 d P . .
H36D H -0.1492 0.3554 -1.0105 0.066 Uiso 0.40 1 calc PR . .
H36E H -0.2233 0.3487 -0.9664 0.066 Uiso 0.40 1 calc PR . .
H36F H -0.1445 0.3136 -0.9824 0.066 Uiso 0.40 1 calc PR . .
C37 C -0.0039(4) 0.19845(11) -0.76434(16) 0.0245(9) Uani 1 1 d . . .
H37A H 0.0571 0.1971 -0.7838 0.029 Uiso 1 1 calc R . .
C38 C -0.0757(4) 0.16574(12) -0.76348(16) 0.0266(9) Uani 1 1 d . . .
H38A H -0.0658 0.1427 -0.7824 0.032 Uiso 1 1 calc R . .
C39 C -0.1627(4) 0.16766(11) -0.73409(16) 0.0242(9) Uani 1 1 d . . .
C40 C -0.1750(4) 0.20193(12) -0.70639(16) 0.0266(9) Uani 1 1 d . . .
H40A H -0.2329 0.2036 -0.6854 0.032 Uiso 1 1 calc R . .
C41 C -0.0999(3) 0.23302(11) -0.71080(15) 0.0215(9) Uani 1 1 d . . .
H41A H -0.1086 0.2566 -0.6926 0.026 Uiso 1 1 calc R . .
C42 C -0.3342(4) 0.08039(11) -0.76022(15) 0.0220(9) Uani 1 1 d . . .
C43 C -0.3249(4) 0.04625(12) -0.78826(16) 0.0267(9) Uani 1 1 d . . .
H43A H -0.2677 0.0446 -0.8095 0.032 Uiso 1 1 calc R . .
C44 C -0.3997(3) 0.01518(12) -0.78460(15) 0.0238(9) Uani 1 1 d . . .
H44A H -0.3919 -0.0081 -0.8034 0.029 Uiso 1 1 calc R . .
C45 C -0.4934(4) 0.04919(11) -0.72988(15) 0.0242(9) Uani 1 1 d . . .
H45A H -0.5527 0.0502 -0.7096 0.029 Uiso 1 1 calc R . .
C46 C -0.4213(4) 0.08211(12) -0.73114(17) 0.0289(10) Uani 1 1 d . . .
H46A H -0.4317 0.1053 -0.7124 0.035 Uiso 1 1 calc R . .
C101 C -0.5127(4) -0.06334(11) -0.64367(15) 0.0224(9) Uani 1 1 d . . .
C102 C -0.4483(4) -0.09624(12) -0.61490(15) 0.0265(9) Uani 1 1 d . . .
C103 C -0.3983(4) -0.11730(11) -0.64847(15) 0.0235(9) Uani 1 1 d . . .
C104 C -0.4268(3) -0.09580(11) -0.69666(15) 0.0203(8) Uani 1 1 d . . .
C105 C -0.3826(3) -0.10284(11) -0.74089(14) 0.0200(9) Uani 1 1 d . . .
C106 C -0.4213(4) -0.08871(10) -0.79013(14) 0.0192(8) Uani 1 1 d . . .
C107 C -0.3651(4) -0.09149(11) -0.83438(15) 0.0216(9) Uani 1 1 d . . .
C108 C -0.4476(4) -0.07670(10) -0.87503(15) 0.0212(9) Uani 1 1 d . . .
C109 C -0.5521(4) -0.06458(10) -0.85486(14) 0.0199(9) Uani 1 1 d . . .
C110 C -0.6625(4) -0.05031(11) -0.88170(14) 0.0201(9) Uani 1 1 d . . .
C111 C -0.7571(3) -0.03206(11) -0.86375(14) 0.0200(8) Uani 1 1 d . . .
C112 C -0.8750(4) -0.02066(11) -0.89239(14) 0.0213(9) Uani 1 1 d . . .
C113 C -0.9260(4) 0.00201(11) -0.86090(15) 0.0218(9) Uani 1 1 d . . .
C114 C -0.8397(3) 0.00308(11) -0.81196(14) 0.0207(9) Uani 1 1 d . . .
C115 C -0.8496(4) 0.02274(11) -0.76660(15) 0.0240(9) Uani 1 1 d . . .
C116 C -0.7818(4) 0.02075(11) -0.71712(15) 0.0209(9) Uani 1 1 d . . .
C117 C -0.7879(4) 0.04530(12) -0.67345(15) 0.0264(9) Uani 1 1 d . . .
C118 C -0.7084(4) 0.02971(12) -0.63295(16) 0.0259(9) Uani 1 1 d . . .
C119 C -0.6548(3) -0.00494(11) -0.65231(14) 0.0193(8) Uani 1 1 d . . .
C120 C -0.5761(3) -0.03267(11) -0.62592(14) 0.0186(8) Uani 1 1 d . . .
C121 C -0.4479(4) -0.10910(14) -0.56008(16) 0.0366(11) Uani 1 1 d . . .
H12A H -0.3732 -0.1240 -0.5467 0.044 Uiso 1 1 calc R . .
H12B H -0.4478 -0.0853 -0.5385 0.044 Uiso 1 1 calc R . .
C122 C -0.5553(5) -0.13461(16) -0.55608(19) 0.0521(15) Uani 1 1 d . . .
H12C H -0.5501 -0.1424 -0.5204 0.078 Uiso 1 1 calc R . .
H12D H -0.5557 -0.1583 -0.5772 0.078 Uiso 1 1 calc R . .
H12E H -0.6296 -0.1196 -0.5680 0.078 Uiso 1 1 calc R . .
C123 C -0.3427(4) -0.15730(12) -0.63905(16) 0.0311(10) Uani 1 1 d . . .
H12F H -0.3201 -0.1620 -0.6018 0.037 Uiso 1 1 calc R . .
H12G H -0.2685 -0.1582 -0.6530 0.037 Uiso 1 1 calc R . .
C124 C -0.4279(4) -0.19006(13) -0.6636(2) 0.0425(12) Uani 1 1 d . . .
H12H H -0.3913 -0.2158 -0.6537 0.064 Uiso 1 1 calc R . .
H12I H -0.4429 -0.1874 -0.7008 0.064 Uiso 1 1 calc R . .
H12J H -0.5041 -0.1879 -0.6521 0.064 Uiso 1 1 calc R . .
C125 C -0.2378(4) -0.10299(12) -0.83528(16) 0.0298(10) Uani 1 1 d . . .
H12K H -0.2311 -0.1084 -0.8709 0.036 Uiso 1 1 calc R . .
H12L H -0.2176 -0.1276 -0.8154 0.036 Uiso 1 1 calc R . .
C126 C -0.1482(4) -0.07116(13) -0.81334(18) 0.0351(11) Uani 1 1 d . . .
H12M H -0.0665 -0.0804 -0.8135 0.053 Uiso 1 1 calc R . .
H12N H -0.1554 -0.0653 -0.7782 0.053 Uiso 1 1 calc R . .
H12O H -0.1647 -0.0472 -0.8341 0.053 Uiso 1 1 calc R . .
C127 C -0.4232(4) -0.06924(12) -0.92731(15) 0.0269(10) Uani 1 1 d . . .
H12P H -0.4961 -0.0754 -0.9534 0.032 Uiso 1 1 calc R . .
H12Q H -0.3577 -0.0868 -0.9332 0.032 Uiso 1 1 calc R . .
C128 C -0.3870(5) -0.02582(14) -0.93271(18) 0.0399(12) Uani 1 1 d . . .
H12R H -0.3626 -0.0222 -0.9655 0.060 Uiso 1 1 calc R . .
H12S H -0.3198 -0.0190 -0.9048 0.060 Uiso 1 1 calc R . .
H12T H -0.4556 -0.0086 -0.9313 0.060 Uiso 1 1 calc R . .
C129 C -0.9396(4) -0.03539(11) -0.94425(15) 0.0252(9) Uani 1 1 d . . .
H12U H -0.8826 -0.0363 -0.9677 0.030 Uiso 1 1 calc R . .
H12V H -1.0053 -0.0169 -0.9587 0.030 Uiso 1 1 calc R . .
C130 C -0.9919(5) -0.07693(14) -0.93953(17) 0.0436(13) Uani 1 1 d . . .
H13A H -1.0293 -0.0867 -0.9735 0.065 Uiso 1 1 calc R . .
H13B H -1.0524 -0.0756 -0.9182 0.065 Uiso 1 1 calc R . .
H13C H -0.9272 -0.0949 -0.9238 0.065 Uiso 1 1 calc R . .
C131 C -1.0487(4) 0.02107(12) -0.87717(16) 0.0289(10) Uani 1 1 d . . .
H13D H -1.0804 0.0276 -0.8464 0.035 Uiso 1 1 calc R . .
H13E H -1.1045 0.0019 -0.8976 0.035 Uiso 1 1 calc R . .
C132 C -1.0456(5) 0.05852(14) -0.90858(19) 0.0434(13) Uani 1 1 d . . .
H13F H -1.1276 0.0684 -0.9204 0.065 Uiso 1 1 calc R . .
H13G H -1.0100 0.0526 -0.9381 0.065 Uiso 1 1 calc R . .
H13H H -0.9971 0.0786 -0.8874 0.065 Uiso 1 1 calc R . .
C133 C -0.8550(5) 0.08313(15) -0.67139(17) 0.0483(14) Uani 1 1 d D . .
H33C H -0.8629 0.0890 -0.6370 0.058 Uiso 0.57 1 d PD I 1
H33D H -0.9325 0.0824 -0.6930 0.058 Uiso 0.57 1 d PD J 1
H33E H -0.8783 0.0946 -0.7047 0.058 Uiso 0.43 1 d PD K 2
H33F H -0.8042 0.1023 -0.6498 0.058 Uiso 0.43 1 d PD L 2
C134 C -0.7702(10) 0.1177(2) -0.6922(4) 0.056(3) Uani 0.57 1 d P . .
H13N H -0.7582 0.1105 -0.7263 0.084 Uiso 0.57 1 calc PR . .
H13O H -0.6920 0.1194 -0.6687 0.084 Uiso 0.57 1 calc PR . .
H13P H -0.8109 0.1433 -0.6938 0.084 Uiso 0.57 1 calc PR . .
C34A C -0.9788(11) 0.0719(4) -0.6463(5) 0.051(3) Uiso 0.43 1 d P . .
H34D H -1.0260 0.0513 -0.6670 0.077 Uiso 0.43 1 calc PR . .
H34E H -1.0284 0.0956 -0.6464 0.077 Uiso 0.43 1 calc PR . .
H34F H -0.9525 0.0624 -0.6112 0.077 Uiso 0.43 1 calc PR . .
C135 C -0.6753(5) 0.04850(13) -0.58170(17) 0.0384(12) Uani 1 1 d . . .
H13I H -0.6580 0.0281 -0.5548 0.046 Uiso 1 1 calc R . .
H13J H -0.7420 0.0653 -0.5753 0.046 Uiso 1 1 calc R . .
C136 C -0.5571(8) 0.0750(2) -0.5816(2) 0.098(3) Uani 1 1 d . . .
H13K H -0.5272 0.0856 -0.5473 0.148 Uiso 1 1 calc R . .
H13L H -0.5777 0.0969 -0.6059 0.148 Uiso 1 1 calc R . .
H13M H -0.4947 0.0586 -0.5917 0.148 Uiso 1 1 calc R . .

loop_
_atom_site_aniso_label
_atom_site_aniso_U_11
_atom_site_aniso_U_22
_atom_site_aniso_U_33
_atom_site_aniso_U_23
_atom_site_aniso_U_13
_atom_site_aniso_U_12
Zn1 0.0192(3) 0.0164(2) 0.0155(2) -0.00192(17) 0.00316(18) -0.00078(18)
Zn2 0.0183(3) 0.0146(2) 0.0158(2) -0.00097(16) 0.00404(18) 0.00020(17)
O1 0.073(3) 0.038(2) 0.046(2) 0.0040(17) 0.0062(19) 0.0294(19)
O2 0.028(2) 0.081(3) 0.053(2) -0.002(2) 0.0102(18) 0.0156(19)
O3 0.047(2) 0.0286(17) 0.0272(17) -0.0137(13) -0.0011(14) -0.0053(14)
O4 0.0425(19) 0.0352(17) 0.0192(16) 0.0006(13) 0.0061(13) 0.0001(14)
O5 0.0212(16) 0.0302(16) 0.0339(17) 0.0020(13) 0.0009(13) 0.0015(13)
O6 0.0354(18) 0.0153(15) 0.0358(17) 0.0013(12) 0.0089(14) 0.0048(12)
O7 0.041(2) 0.0420(19) 0.0247(17) -0.0101(14) -0.0019(15) -0.0108(15)
O8 0.055(2) 0.0385(18) 0.0232(16) -0.0062(13) 0.0204(16) -0.0099(16)
O101 0.0218(16) 0.0299(16) 0.0318(17) 0.0043(13) 0.0039(13) 0.0036(13)
O102 0.0376(18) 0.0189(15) 0.0356(17) -0.0006(12) 0.0122(14) 0.0069(13)
O103 0.047(2) 0.0236(16) 0.0232(16) -0.0072(12) 0.0066(14) -0.0063(14)
O104 0.0331(17) 0.0335(16) 0.0198(15) 0.0052(12) 0.0090(13) -0.0022(13)
O105 0.034(2) 0.094(3) 0.039(2) -0.007(2) 0.0084(17) 0.025(2)
O106 0.081(3) 0.036(2) 0.036(2) -0.0024(16) 0.0035(18) 0.0298(19)
O107 0.0375(19) 0.0444(19) 0.0249(16) -0.0080(14) 0.0011(14) -0.0039(15)
O108 0.043(2) 0.0386(18) 0.0234(16) 0.0005(13) 0.0140(14) -0.0054(15)
N1 0.0213(18) 0.0211(17) 0.0169(17) -0.0048(13) 0.0033(14) -0.0025(14)
N2 0.0172(17) 0.0169(16) 0.0210(18) -0.0009(13) 0.0017(13) -0.0021(13)
N3 0.0232(18) 0.0110(15) 0.0142(16) -0.0046(12) 0.0006(13) 0.0013(13)
N4 0.0217(18) 0.0205(17) 0.0177(17) -0.0009(13) 0.0017(14) -0.0030(14)
N5 0.036(2) 0.046(3) 0.031(2) -0.0059(19) 0.0008(19) 0.013(2)
N6 0.025(2) 0.029(2) 0.0225(19) -0.0022(15) 0.0029(15) -0.0008(15)
N7 0.024(2) 0.0212(18) 0.0281(19) 0.0031(14) 0.0132(16) 0.0038(15)
N8 0.048(3) 0.0227(19) 0.0163(18) -0.0054(14) 0.0059(18) 0.0005(17)
N9 0.0217(18) 0.0143(16) 0.0190(17) 0.0000(13) -0.0002(14) -0.0020(13)
N10 0.0227(19) 0.0184(17) 0.038(2) -0.0024(15) 0.0043(16) -0.0019(14)
N11 0.0225(19) 0.0152(16) 0.038(2) 0.0000(15) 0.0067(16) 0.0004(14)
N12 0.0200(17) 0.0116(16) 0.0183(17) -0.0002(12) -0.0004(13) 0.0014(13)
N101 0.0238(18) 0.0152(16) 0.0127(16) 0.0022(12) -0.0017(13) -0.0017(14)
N102 0.0214(18) 0.0142(16) 0.0148(16) -0.0025(12) 0.0008(13) 0.0020(13)
N103 0.0205(18) 0.0163(16) 0.0173(17) -0.0032(12) 0.0043(13) -0.0023(13)
N104 0.0175(17) 0.0233(17) 0.0155(17) -0.0042(13) 0.0035(13) -0.0031(14)
N105 0.029(2) 0.0174(18) 0.0211(18) 0.0045(14) 0.0082(15) 0.0045(15)
N106 0.027(2) 0.0259(19) 0.0178(17) -0.0003(15) 0.0086(14) 0.0009(15)
N107 0.039(3) 0.040(2) 0.031(2) -0.0033(18) 0.0059(19) 0.0154(19)
N108 0.028(2) 0.0301(19) 0.0189(18) 0.0001(15) 0.0028(16) 0.0001(16)
C1 0.016(2) 0.019(2) 0.026(2) -0.0078(16) 0.0089(16) -0.0055(16)
C2 0.029(2) 0.024(2) 0.031(2) -0.0059(17) 0.0149(19) -0.0032(18)
C3 0.026(2) 0.021(2) 0.025(2) -0.0038(16) 0.0056(18) -0.0001(17)
C4 0.019(2) 0.0161(19) 0.024(2) -0.0014(15) 0.0072(17) 0.0021(16)
C5 0.026(2) 0.019(2) 0.025(2) 0.0039(16) 0.0036(18) 0.0029(17)
C6 0.022(2) 0.0150(19) 0.020(2) 0.0040(15) 0.0010(16) -0.0022(16)
C7 0.022(2) 0.018(2) 0.028(2) 0.0035(16) 0.0007(18) -0.0002(16)
C8 0.023(2) 0.021(2) 0.023(2) 0.0060(16) -0.0036(17) -0.0040(17)
C9 0.025(2) 0.0161(19) 0.019(2) 0.0007(15) 0.0000(17) -0.0037(16)
C10 0.037(3) 0.019(2) 0.0112(19) -0.0025(15) 0.0007(17) -0.0027(18)
C11 0.025(2) 0.018(2) 0.018(2) -0.0064(15) 0.0061(17) -0.0011(17)
C12 0.030(2) 0.016(2) 0.022(2) -0.0044(16) 0.0097(18) -0.0036(17)
C13 0.027(2) 0.0109(18) 0.026(2) -0.0002(15) 0.0102(17) 0.0013(16)
C14 0.025(2) 0.0121(18) 0.020(2) -0.0039(15) 0.0050(16) -0.0009(16)
C15 0.020(2) 0.0155(19) 0.026(2) -0.0003(16) 0.0047(17) -0.0008(16)
C16 0.022(2) 0.022(2) 0.019(2) 0.0009(16) 0.0036(16) -0.0009(17)
C17 0.024(2) 0.026(2) 0.020(2) 0.0030(17) -0.0014(17) -0.0012(18)
C18 0.026(2) 0.030(2) 0.022(2) 0.0012(17) 0.0038(18) -0.0031(18)
C19 0.023(2) 0.024(2) 0.019(2) -0.0020(16) 0.0027(17) -0.0046(17)
C20 0.029(2) 0.029(2) 0.017(2) -0.0075(17) 0.0083(18) -0.0081(18)
C21 0.049(3) 0.034(3) 0.023(2) -0.0127(19) 0.007(2) 0.005(2)
C22 0.062(3) 0.025(2) 0.037(3) -0.008(2) 0.003(2) -0.011(2)
C23 0.046(3) 0.028(3) 0.057(3) -0.016(2) 0.007(3) 0.013(2)
C24 0.040(5) 0.050(5) 0.039(5) -0.011(4) 0.016(4) 0.021(4)
C25 0.029(3) 0.040(3) 0.036(3) 0.001(2) -0.002(2) 0.008(2)
C26 0.089(5) 0.047(3) 0.049(3) 0.012(3) -0.003(3) 0.032(3)
C27 0.028(2) 0.034(2) 0.023(2) -0.0017(18) -0.0025(18) -0.0030(19)
C28 0.062(4) 0.034(3) 0.051(3) -0.014(2) -0.007(3) -0.014(3)
C29 0.037(3) 0.059(3) 0.030(3) 0.021(2) 0.009(2) 0.001(2)
C30 0.031(2) 0.042(3) 0.021(2) 0.0008(19) 0.0089(19) 0.011(2)
C31 0.032(3) 0.024(2) 0.027(2) 0.0000(17) 0.0089(19) 0.0107(18)
C32 0.025(2) 0.043(3) 0.047(3) 0.010(2) 0.008(2) -0.004(2)
C33 0.030(3) 0.037(3) 0.031(2) 0.0148(19) 0.009(2) 0.011(2)
C34 0.035(3) 0.029(2) 0.054(3) 0.017(2) 0.019(2) 0.005(2)
C35 0.042(3) 0.039(3) 0.015(2) 0.0087(18) 0.0057(19) 0.008(2)
C36 0.056(6) 0.043(5) 0.025(4) 0.011(3) 0.018(4) 0.006(4)
C37 0.029(2) 0.017(2) 0.031(2) -0.0016(17) 0.0142(18) -0.0061(17)
C38 0.025(2) 0.023(2) 0.033(2) -0.0083(18) 0.0082(19) -0.0004(18)
C39 0.023(2) 0.019(2) 0.030(2) 0.0032(17) 0.0032(18) -0.0007(17)
C40 0.021(2) 0.026(2) 0.034(2) -0.0014(18) 0.0090(18) 0.0009(18)
C41 0.022(2) 0.020(2) 0.023(2) -0.0054(16) 0.0059(17) -0.0024(17)
C42 0.023(2) 0.0141(19) 0.028(2) 0.0028(16) 0.0030(17) -0.0034(16)
C43 0.022(2) 0.025(2) 0.036(2) -0.0009(18) 0.0118(19) -0.0020(18)
C44 0.020(2) 0.025(2) 0.029(2) -0.0071(17) 0.0092(18) -0.0003(17)
C45 0.025(2) 0.022(2) 0.028(2) -0.0070(17) 0.0110(18) 0.0011(17)
C46 0.030(2) 0.024(2) 0.033(2) -0.0060(18) 0.0083(19) -0.0015(19)
C101 0.020(2) 0.023(2) 0.022(2) -0.0003(16) -0.0006(17) -0.0008(17)
C102 0.030(2) 0.025(2) 0.022(2) 0.0035(17) -0.0014(18) 0.0002(18)
C103 0.023(2) 0.021(2) 0.025(2) 0.0020(17) 0.0033(17) 0.0011(17)
C104 0.018(2) 0.021(2) 0.023(2) -0.0010(16) 0.0052(16) 0.0017(16)
C105 0.015(2) 0.018(2) 0.027(2) 0.0009(16) 0.0029(17) 0.0009(16)
C106 0.027(2) 0.0104(18) 0.020(2) -0.0016(15) 0.0062(17) -0.0028(16)
C107 0.027(2) 0.0149(19) 0.024(2) -0.0019(16) 0.0067(17) -0.0010(16)
C108 0.031(2) 0.0119(19) 0.023(2) -0.0002(15) 0.0116(18) -0.0033(17)
C109 0.030(2) 0.0134(19) 0.017(2) -0.0006(15) 0.0078(17) -0.0020(16)
C110 0.030(2) 0.0137(19) 0.0154(19) -0.0025(15) 0.0016(17) -0.0065(17)
C111 0.022(2) 0.0177(19) 0.019(2) 0.0037(15) 0.0014(16) -0.0025(16)
C112 0.023(2) 0.020(2) 0.020(2) 0.0068(16) 0.0020(17) -0.0021(17)
C113 0.023(2) 0.022(2) 0.020(2) 0.0002(16) 0.0027(17) 0.0008(17)
C114 0.019(2) 0.020(2) 0.022(2) 0.0038(16) 0.0026(16) 0.0000(17)
C115 0.024(2) 0.020(2) 0.029(2) 0.0048(17) 0.0074(18) 0.0033(17)
C116 0.024(2) 0.018(2) 0.023(2) -0.0017(16) 0.0099(17) 0.0032(17)
C117 0.034(3) 0.024(2) 0.023(2) -0.0016(17) 0.0091(19) 0.0017(19)
C118 0.027(2) 0.025(2) 0.028(2) -0.0085(17) 0.0103(18) 0.0003(18)
C119 0.023(2) 0.0180(19) 0.019(2) -0.0037(15) 0.0095(16) -0.0040(16)
C120 0.020(2) 0.020(2) 0.0151(19) -0.0053(15) 0.0017(16) -0.0070(16)
C121 0.048(3) 0.042(3) 0.021(2) 0.0124(19) 0.011(2) 0.020(2)
C122 0.084(4) 0.047(3) 0.028(3) 0.011(2) 0.019(3) 0.003(3)
C123 0.034(3) 0.030(2) 0.031(2) 0.0140(19) 0.013(2) 0.015(2)
C124 0.039(3) 0.029(3) 0.066(3) 0.010(2) 0.027(3) 0.006(2)
C125 0.033(3) 0.031(2) 0.031(2) 0.0100(18) 0.021(2) 0.0133(19)
C126 0.026(2) 0.041(3) 0.040(3) 0.011(2) 0.012(2) -0.006(2)
C127 0.034(3) 0.028(2) 0.022(2) 0.0046(17) 0.0147(19) 0.0095(19)
C128 0.051(3) 0.037(3) 0.031(3) 0.012(2) 0.008(2) -0.011(2)
C129 0.028(2) 0.026(2) 0.018(2) 0.0000(16) -0.0033(17) 0.0007(18)
C130 0.058(3) 0.042(3) 0.025(3) -0.001(2) -0.005(2) -0.021(3)
C131 0.025(2) 0.030(2) 0.029(2) 0.0042(18) -0.0002(18) 0.0050(18)
C132 0.046(3) 0.040(3) 0.040(3) 0.015(2) 0.000(2) 0.014(2)
C133 0.063(4) 0.046(3) 0.031(3) -0.009(2) 0.000(2) 0.031(3)
C134 0.082(8) 0.018(4) 0.070(7) 0.008(4) 0.020(6) 0.009(4)
C135 0.051(3) 0.032(3) 0.029(3) -0.012(2) 0.001(2) 0.007(2)
C136 0.181(9) 0.066(5) 0.042(4) -0.010(3) 0.009(5) -0.001(5)

loop_
_atom_type_symbol
_atom_type_description
_atom_type_scat_dispersion_real
_atom_type_scat_dispersion_imag
_atom_type_scat_source
C C 0.0033 0.0016 'International Tables Vol C Tables 4.2.6.8 and 6.1.1.4'
H H 0.0000 0.0000 'International Tables Vol C Tables 4.2.6.8 and 6.1.1.4'
N N 0.0061 0.0033 'International Tables Vol C Tables 4.2.6.8 and 6.1.1.4'
O O 0.0106 0.0060 'International Tables Vol C Tables 4.2.6.8 and 6.1.1.4'
Zn Zn 0.2839 1.4301 'International Tables Vol C Tables 4.2.6.8 and 6.1.1.4'
Cl Cl 0.1484 0.1585 'International Tables Vol C Tables 4.2.6.8 and 6.1.1.4'

loop_
_geom_angle_atom_site_label_1
_geom_angle_atom_site_label_2
_geom_angle_atom_site_label_3
_geom_angle
N1 Zn1 N4 89.01(13)
N1 Zn1 N2 89.70(12)
N4 Zn1 N2 161.24(12)
N1 Zn1 N3 168.39(12)
N4 Zn1 N3 88.72(12)
N2 Zn1 N3 88.79(12)
N1 Zn1 N9 95.53(12)
N4 Zn1 N9 99.78(12)
N2 Zn1 N9 98.97(12)
N3 Zn1 N9 96.08(12)
N104 Zn2 N101 89.48(12)
N104 Zn2 N102 168.55(12)
N101 Zn2 N102 88.66(12)
N104 Zn2 N103 89.51(12)
N101 Zn2 N103 161.64(12)
N102 Zn2 N103 88.71(12)
N104 Zn2 N12 95.39(12)
N101 Zn2 N12 99.14(11)
N102 Zn2 N12 96.06(12)
N103 Zn2 N12 99.21(11)
C1 N1 C4 106.5(3)
C1 N1 Zn1 125.3(3)
C4 N1 Zn1 124.0(2)
C6 N2 C9 106.6(3)
C6 N2 Zn1 126.6(2)
C9 N2 Zn1 126.6(3)
C11 N3 C14 106.8(3)
C11 N3 Zn1 123.3(2)
C14 N3 Zn1 122.8(2)
C16 N4 C19 106.0(3)
C16 N4 Zn1 126.0(3)
C19 N4 Zn1 126.7(3)
O1 N5 O2 124.8(4)
O1 N5 C5 117.8(4)
O2 N5 C5 117.4(4)
O3 N6 O4 124.9(3)
O3 N6 C10 117.4(3)
O4 N6 C10 117.7(3)
O5 N7 O6 125.1(3)
O5 N7 C15 117.0(3)
O6 N7 C15 118.0(3)
O7 N8 O8 124.8(4)
O7 N8 C20 117.3(4)
O8 N8 C20 117.8(4)
C41 N9 C37 117.1(3)
C41 N9 Zn1 121.7(2)
C37 N9 Zn1 121.1(3)
N11 N10 C39 111.9(4)
N10 N11 C42 111.9(4)
C44 N12 C45 117.3(3)
C44 N12 Zn2 121.5(2)
C45 N12 Zn2 121.2(3)
C104 N101 C101 106.5(3)
C104 N101 Zn2 126.1(3)
C101 N101 Zn2 126.2(3)
C109 N102 C106 106.6(3)
C109 N102 Zn2 123.9(2)
C106 N102 Zn2 123.7(2)
C114 N103 C111 106.6(3)
C114 N103 Zn2 126.2(2)
C111 N103 Zn2 126.8(3)
C116 N104 C119 106.6(3)
C116 N104 Zn2 124.7(2)
C119 N104 Zn2 124.2(3)
O102 N105 O101 124.6(3)
O102 N105 C105 118.0(3)
O101 N105 C105 117.3(3)
O103 N106 O104 124.5(3)
O103 N106 C110 118.0(3)
O104 N106 C110 117.5(3)
O106 N107 O105 124.9(4)
O106 N107 C115 118.2(4)
O105 N107 C115 116.9(4)
O107 N108 O108 124.7(4)
O107 N108 C120 117.1(3)
O108 N108 C120 118.2(3)
N1 C1 C20 120.5(3)
N1 C1 C2 110.6(3)
C20 C1 C2 128.9(4)
C3 C2 C1 106.7(4)
C3 C2 C21 123.7(4)
C1 C2 C21 129.1(4)
C2 C3 C4 106.0(3)
C2 C3 C23 125.1(4)
C4 C3 C23 128.7(4)
N1 C4 C5 121.4(3)
N1 C4 C3 110.0(3)
C5 C4 C3 128.6(3)
C6 C5 C4 131.0(4)
C6 C5 N5 114.9(3)
C4 C5 N5 114.0(3)
N2 C6 C5 121.3(3)
N2 C6 C7 110.0(3)
C5 C6 C7 128.6(4)
C8 C7 C6 106.4(3)
C8 C7 C25 123.3(4)
C6 C7 C25 130.2(4)
C7 C8 C9 106.5(3)
C7 C8 C27 124.4(4)
C9 C8 C27 128.6(4)
N2 C9 C10 121.3(3)
N2 C9 C8 110.2(3)
C10 C9 C8 128.4(4)
C11 C10 C9 130.4(4)
C11 C10 N6 114.8(4)
C9 C10 N6 114.7(3)
N3 C11 C10 120.7(4)
N3 C11 C12 110.6(3)
C10 C11 C12 128.7(4)
C13 C12 C11 106.2(3)
C13 C12 C30 124.5(4)
C11 C12 C30 128.8(4)
C12 C13 C14 106.3(3)
C12 C13 C31 125.9(4)
C14 C13 C31 127.1(3)
N3 C14 C15 120.2(4)
N3 C14 C13 109.8(3)
C15 C14 C13 129.9(4)
C14 C15 C16 130.7(4)
C14 C15 N7 114.9(3)
C16 C15 N7 114.4(3)
N4 C16 C15 121.2(3)
N4 C16 C17 110.9(3)
C15 C16 C17 127.9(4)
C18 C17 C16 106.5(3)
C18 C17 C33 125.0(4)
C16 C17 C33 127.9(4)
C17 C18 C19 105.5(4)
C17 C18 C35 124.0(4)
C19 C18 C35 130.0(4)
N4 C19 C20 120.1(4)
N4 C19 C18 110.9(3)
C20 C19 C18 129.0(4)
C19 C20 C1 131.0(4)
C19 C20 N8 114.9(3)
C1 C20 N8 113.9(3)
C2 C21 C22 112.6(4)
C2 C21 H21A 109.1
C22 C21 H21A 109.1
C2 C21 H21B 109.1
C22 C21 H21B 109.1
H21A C21 H21B 107.8
C21 C22 H22A 109.5
C21 C22 H22B 109.5
H22A C22 H22B 109.5
C21 C22 H22C 109.5
H22A C22 H22C 109.5
H22B C22 H22C 109.5
C3 C23 C24 109.1(4)
C3 C23 C24A 102.2(7)
C24 C23 C24A 148.7(7)
C3 C23 H23A 110.7
C24 C23 H23A 110.5
C24A C23 H23A 56.0
C3 C23 H23B 110.5
C24 C23 H23B 108.6
C24A C23 H23B 58.7
H23A C23 H23B 107.4
C3 C23 H23C 111.4
C24 C23 H23C 57.6
C24A C23 H23C 110.9
H23A C23 H23C 137.7
H23B C23 H23C 53.5
C3 C23 H23D 111.7
C24 C23 H23D 56.1
C24A C23 H23D 111.7
H23A C23 H23D 57.0
H23B C23 H23D 137.8
H23C C23 H23D 108.8
C23 C24 H23C 35.9
C23 C24 H23D 35.5
H23C C24 H23D 69.0
C23 C24 H24A 109.5
H23C C24 H24A 142.3
H23D C24 H24A 84.2
C23 C24 H24B 109.5
H23C C24 H24B 99.7
H23D C24 H24B 96.3
H24A C24 H24B 109.5
C23 C24 H24C 109.5
H23C C24 H24C 81.4
H23D C24 H24C 143.7
H24A C24 H24C 109.5
H24B C24 H24C 109.5
C23 C24A H23A 33.2
C23 C24A H23B 33.6
H23A C24A H23B 63.6
C23 C24A H24D 109.5
C23 C24A H24E 109.5
H24D C24A H24E 109.5
C23 C24A H24F 109.5
H24D C24A H24F 109.5
H24E C24A H24F 109.5
C7 C25 C26 112.7(4)
C7 C25 H25A 109.0
C26 C25 H25A 109.0
C7 C25 H25B 109.0
C26 C25 H25B 109.0
H25A C25 H25B 107.8
C25 C26 H26A 109.5
C25 C26 H26B 109.5
H26A C26 H26B 109.5
C25 C26 H26C 109.5
H26A C26 H26C 109.5
H26B C26 H26C 109.5
C8 C27 C28 111.5(4)
C8 C27 H27A 109.3
C28 C27 H27A 109.3
C8 C27 H27B 109.3
C28 C27 H27B 109.3
H27A C27 H27B 108.0
C27 C28 H28A 109.5
C27 C28 H28B 109.5
H28A C28 H28B 109.5
C27 C28 H28C 109.5
H28A C28 H28C 109.5
H28B C28 H28C 109.5
C30 C29 H29A 109.5
C30 C29 H29B 109.5
H29A C29 H29B 109.5
C30 C29 H29C 109.5
H29A C29 H29C 109.5
H29B C29 H29C 109.5
C12 C30 C29 111.1(3)
C12 C30 H30A 109.4
C29 C30 H30A 109.4
C12 C30 H30B 109.4
C29 C30 H30B 109.4
H30A C30 H30B 108.0
C13 C31 C32 113.5(3)
C13 C31 H31A 108.9
C32 C31 H31A 108.9
C13 C31 H31B 108.9
C32 C31 H31B 108.9
H31A C31 H31B 107.7
C31 C32 H32A 109.5
C31 C32 H32B 109.5
H32A C32 H32B 109.5
C31 C32 H32C 109.5
H32A C32 H32C 109.5
H32B C32 H32C 109.5
C17 C33 C34 112.1(4)
C17 C33 H33A 109.2
C34 C33 H33A 109.2
C17 C33 H33B 109.2
C34 C33 H33B 109.2
H33A C33 H33B 107.9
C33 C34 H34A 109.5
C33 C34 H34B 109.5
H34A C34 H34B 109.5
C33 C34 H34C 109.5
H34A C34 H34C 109.5
H34B C34 H34C 109.5
C18 C35 C36 112.8(4)
C18 C35 C36A 113.5(6)
C36 C35 C36A 132.9(6)
C18 C35 H35A 109.8
C36 C35 H35A 108.2
C36A C35 H35A 46.7
C18 C35 H35B 110.4
C36 C35 H35B 108.4
C36A C35 H35B 62.1
H35A C35 H35B 107.1
C18 C35 H35C 109.7
C36 C35 H35C 62.3
C36A C35 H35C 108.5
H35A C35 H35C 139.7
H35B C35 H35C 50.5
C18 C35 H35D 109.1
C36 C35 H35D 46.4
C36A C35 H35D 108.7
H35A C35 H35D 66.4
H35B C35 H35D 139.6
H35C C35 H35D 107.1
C35 C36 H35C 37.9
C35 C36 H35D 38.7
H35C C36 H35D 75.7
C35 C36 H36A 109.5
H35C C36 H36A 83.4
H35D C36 H36A 139.0
C35 C36 H36B 109.5
H35C C36 H36B 146.3
H35D C36 H36B 74.6
H36A C36 H36B 109.5
C35 C36 H36C 109.5
H35C C36 H36C 94.1
H35D C36 H36C 106.9
H36A C36 H36C 109.5
H36B C36 H36C 109.5
C35 C36A H35A 38.6
C35 C36A H35B 37.8
H35A C36A H35B 75.5
C35 C36A H36D 109.5
C35 C36A H36E 109.5
H36D C36A H36E 109.5
C35 C36A H36F 109.5
H36D C36A H36F 109.5
H36E C36A H36F 109.5
N9 C37 C38 123.6(4)
N9 C37 H37A 118.2
C38 C37 H37A 118.2
C37 C38 C39 117.7(4)
C37 C38 H38A 121.1
C39 C38 H38A 121.1
C38 C39 C40 120.0(4)
C38 C39 N10 124.2(4)
C40 C39 N10 115.8(4)
C41 C40 C39 117.3(4)
C41 C40 H40A 121.4
C39 C40 H40A 121.4
N9 C41 C40 124.2(4)
N9 C41 H41A 117.9
C40 C41 H41A 117.9
C46 C42 C43 118.7(4)
C46 C42 N11 124.2(4)
C43 C42 N11 117.0(4)
C44 C43 C42 118.8(4)
C44 C43 H43A 120.6
C42 C43 H43A 120.6
N12 C44 C43 123.5(4)
N12 C44 H44A 118.2
C43 C44 H44A 118.2
N12 C45 C46 123.3(4)
N12 C45 H45A 118.4
C46 C45 H45A 118.4
C42 C46 C45 118.3(4)
C42 C46 H46A 120.8
C45 C46 H46A 120.8
N101 C101 C120 121.4(3)
N101 C101 C102 110.1(3)
C120 C101 C102 128.5(4)
C103 C102 C101 106.4(4)
C103 C102 C121 124.4(4)
C101 C102 C121 128.7(4)
C102 C103 C104 106.0(3)
C102 C103 C123 125.7(4)
C104 C103 C123 127.7(4)
N101 C104 C105 121.6(3)
N101 C104 C103 110.6(3)
C105 C104 C103 127.6(3)
C106 C105 C104 130.3(4)
C106 C105 N105 114.4(3)
C104 C105 N105 115.2(3)
N102 C106 C105 120.0(3)
N102 C106 C107 110.0(3)
C105 C106 C107 130.0(4)
C108 C107 C106 106.1(3)
C108 C107 C125 125.7(4)
C106 C107 C125 127.8(3)
C107 C108 C109 106.5(3)
C107 C108 C127 124.9(4)
C109 C108 C127 128.0(4)
N102 C109 C110 121.3(4)
N102 C109 C108 110.4(3)
C110 C109 C108 128.3(4)
C109 C110 C111 130.1(4)
C109 C110 N106 114.7(3)
C111 C110 N106 115.1(3)
N103 C111 C110 121.0(3)
N103 C111 C112 110.2(3)
C110 C111 C112 128.5(4)
C113 C112 C111 106.7(3)
C113 C112 C129 124.6(4)
C111 C112 C129 128.1(4)
C112 C113 C114 106.1(3)
C112 C113 C131 123.2(4)
C114 C113 C131 130.7(4)
N103 C114 C115 121.2(3)
N103 C114 C113 110.2(3)
C115 C114 C113 128.6(4)
C116 C115 C114 132.1(4)
C116 C115 N107 114.3(3)
C114 C115 N107 113.5(3)
N104 C116 C115 120.2(3)
N104 C116 C117 110.6(3)
C115 C116 C117 129.2(4)
C118 C117 C116 106.6(3)
C118 C117 C133 124.1(4)
C116 C117 C133 129.0(4)
C117 C118 C119 106.5(3)
C117 C118 C135 124.5(4)
C119 C118 C135 128.6(4)
N104 C119 C120 121.2(3)
N104 C119 C118 109.5(3)
C120 C119 C118 129.3(3)
C119 C120 C101 130.7(4)
C119 C120 N108 115.2(3)
C101 C120 N108 114.1(3)
C122 C121 C102 112.7(4)
C122 C121 H12A 109.1
C102 C121 H12A 109.1
C122 C121 H12B 109.1
C102 C121 H12B 109.1
H12A C121 H12B 107.8
C121 C122 H12C 109.5
C121 C122 H12D 109.5
H12C C122 H12D 109.5
C121 C122 H12E 109.5
H12C C122 H12E 109.5
H12D C122 H12E 109.5
C103 C123 C124 112.2(4)
C103 C123 H12F 109.2
C124 C123 H12F 109.2
C103 C123 H12G 109.2
C124 C123 H12G 109.2
H12F C123 H12G 107.9
C123 C124 H12H 109.5
C123 C124 H12I 109.5
H12H C124 H12I 109.5
C123 C124 H12J 109.5
H12H C124 H12J 109.5
H12I C124 H12J 109.5
C107 C125 C126 112.4(3)
C107 C125 H12K 109.1
C126 C125 H12K 109.1
C107 C125 H12L 109.1
C126 C125 H12L 109.1
H12K C125 H12L 107.8
C125 C126 H12M 109.5
C125 C126 H12N 109.5
H12M C126 H12N 109.5
C125 C126 H12O 109.5
H12M C126 H12O 109.5
H12N C126 H12O 109.5
C108 C127 C128 110.6(3)
C108 C127 H12P 109.5
C128 C127 H12P 109.5
C108 C127 H12Q 109.5
C128 C127 H12Q 109.5
H12P C127 H12Q 108.1
C127 C128 H12R 109.5
C127 C128 H12S 109.5
H12R C128 H12S 109.5
C127 C128 H12T 109.5
H12R C128 H12T 109.5
H12S C128 H12T 109.5
C112 C129 C130 110.3(3)
C112 C129 H12U 109.6
C130 C129 H12U 109.6
C112 C129 H12V 109.6
C130 C129 H12V 109.6
H12U C129 H12V 108.1
C129 C130 H13A 109.5
C129 C130 H13B 109.5
H13A C130 H13B 109.5
C129 C130 H13C 109.5
H13A C130 H13C 109.5
H13B C130 H13C 109.5
C113 C131 C132 112.8(4)
C113 C131 H13D 109.0
C132 C131 H13D 109.0
C113 C131 H13E 109.0
C132 C131 H13E 109.0
H13D C131 H13E 107.8
C131 C132 H13F 109.5
C131 C132 H13G 109.5
H13F C132 H13G 109.5
C131 C132 H13H 109.5
H13F C132 H13H 109.5
H13G C132 H13H 109.5
C117 C133 C134 104.6(5)
C117 C133 C34A 106.7(6)
C134 C133 C34A 148.5(6)
C117 C133 H33C 111.0
C134 C133 H33C 110.2
C34A C133 H33C 55.2
C117 C133 H33D 111.8
C134 C133 H33D 109.9
C34A C133 H33D 60.1
H33C C133 H33D 109.3
C117 C133 H33E 111.0
C134 C133 H33E 58.4
C34A C133 H33E 111.2
H33C C133 H33E 138.0
H33D C133 H33E 53.2
C117 C133 H33F 110.2
C134 C133 H33F 54.9
C34A C133 H33F 110.3
H33C C133 H33F 57.0
H33D C133 H33F 137.9
H33E C133 H33F 107.4
C133 C134 H33E 34.7
C133 C134 H33F 35.4
H33E C134 H33F 67.3
C133 C134 H13N 109.5
H33E C134 H13N 85.6
H33F C134 H13N 142.2
C133 C134 H13O 109.5
H33E C134 H13O 143.3
H33F C134 H13O 82.0
H13N C134 H13O 109.5
C133 C134 H13P 109.5
H33E C134 H13P 95.6
H33F C134 H13P 99.4
H13N C134 H13P 109.5
H13O C134 H13P 109.5
C133 C34A H33C 34.1
C133 C34A H33D 33.4
H33C C34A H33D 64.9
C133 C34A H34D 109.5
C133 C34A H34E 109.5
H34D C34A H34E 109.5
C133 C34A H34F 109.5
H34D C34A H34F 109.5
H34E C34A H34F 109.5
C118 C135 C136 107.0(4)
C118 C135 H13I 110.3
C136 C135 H13I 110.3
C118 C135 H13J 110.3
C136 C135 H13J 110.3
H13I C135 H13J 108.6
C135 C136 H13K 109.5
C135 C136 H13L 109.5
H13K C136 H13L 109.5
C135 C136 H13M 109.5
H13K C136 H13M 109.5
H13L C136 H13M 109.5

loop_
_geom_bond_atom_site_label_1
_geom_bond_atom_site_label_2
_geom_bond_distance
Zn1 N1 2.059(3)
Zn1 N4 2.073(3)
Zn1 N2 2.079(3)
Zn1 N3 2.092(3)
Zn1 N9 2.182(3)
Zn2 N104 2.068(3)
Zn2 N101 2.075(3)
Zn2 N102 2.086(3)
Zn2 N103 2.086(3)
Zn2 N12 2.180(3)
O1 N5 1.219(5)
O2 N5 1.226(5)
O3 N6 1.224(4)
O4 N6 1.232(4)
O5 N7 1.230(4)
O6 N7 1.231(4)
O7 N8 1.210(4)
O8 N8 1.217(5)
O101 N105 1.230(4)
O102 N105 1.220(4)
O103 N106 1.224(4)
O104 N106 1.230(4)
O105 N107 1.232(5)
O106 N107 1.213(5)
O107 N108 1.219(4)
O108 N108 1.220(5)
N1 C1 1.348(5)
N1 C4 1.377(5)
N2 C6 1.368(5)
N2 C9 1.369(5)
N3 C11 1.362(5)
N3 C14 1.371(5)
N4 C16 1.354(5)
N4 C19 1.364(5)
N5 C5 1.475(5)
N6 C10 1.478(5)
N7 C15 1.480(5)
N8 C20 1.504(5)
N9 C41 1.338(5)
N9 C37 1.349(5)
N10 N11 1.266(5)
N10 C39 1.428(5)
N11 C42 1.429(5)
N12 C44 1.337(5)
N12 C45 1.344(5)
N101 C104 1.356(5)
N101 C101 1.360(5)
N102 C109 1.358(5)
N102 C106 1.381(5)
N103 C114 1.354(5)
N103 C111 1.364(5)
N104 C116 1.365(5)
N104 C119 1.374(5)
N105 C105 1.470(5)
N106 C110 1.479(5)
N107 C115 1.483(5)
N108 C120 1.482(5)
C1 C20 1.402(6)
C1 C2 1.457(5)
C2 C3 1.363(6)
C2 C21 1.513(6)
C3 C4 1.459(5)
C3 C23 1.503(6)
C4 C5 1.402(5)
C5 C6 1.393(5)
C6 C7 1.465(5)
C7 C8 1.364(6)
C7 C25 1.500(6)
C8 C9 1.460(5)
C8 C27 1.510(5)
C9 C10 1.402(6)
C10 C11 1.398(6)
C11 C12 1.461(6)
C12 C13 1.373(5)
C12 C30 1.495(5)
C13 C14 1.468(5)
C13 C31 1.489(6)
C14 C15 1.376(5)
C15 C16 1.402(5)
C16 C17 1.462(5)
C17 C18 1.362(6)
C17 C33 1.500(6)
C18 C19 1.469(6)
C18 C35 1.512(6)
C19 C20 1.399(6)
C21 C22 1.540(7)
C21 H21A 0.9900
C21 H21B 0.9900
C22 H22A 0.9800
C22 H22B 0.9800
C22 H22C 0.9800
C23 C24 1.645(9)
C23 C24A 1.755(19)
C23 H23A 0.9620
C23 H23B 0.9710
C23 H23C 0.9657
C23 H23D 0.9565
C24 H23C 1.3908
C24 H23D 1.3665
C24 H24A 0.9800
C24 H24B 0.9800
C24 H24C 0.9800
C24A H23A 1.4541
C24A H23B 1.5000
C24A H24D 0.9800
C24A H24E 0.9800
C24A H24F 0.9800
C25 C26 1.552(7)
C25 H25A 0.9900
C25 H25B 0.9900
C26 H26A 0.9800
C26 H26B 0.9800
C26 H26C 0.9800
C27 C28 1.512(6)
C27 H27A 0.9900
C27 H27B 0.9900
C28 H28A 0.9800
C28 H28B 0.9800
C28 H28C 0.9800
C29 C30 1.558(6)
C29 H29A 0.9800
C29 H29B 0.9800
C29 H29C 0.9800
C30 H30A 0.9900
C30 H30B 0.9900
C31 C32 1.526(6)
C31 H31A 0.9900
C31 H31B 0.9900
C32 H32A 0.9800
C32 H32B 0.9800
C32 H32C 0.9800
C33 C34 1.525(6)
C33 H33A 0.9900
C33 H33B 0.9900
C34 H34A 0.9800
C34 H34B 0.9800
C34 H34C 0.9800
C35 C36 1.539(9)
C35 C36A 1.546(12)
C35 H35A 0.9681
C35 H35B 0.9628
C35 H35C 0.9608
C35 H35D 0.9656
C36 H35C 1.3843
C36 H35D 1.1180
C36 H36A 0.9800
C36 H36B 0.9800
C36 H36C 0.9800
C36A H35A 1.1286
C36A H35B 1.3873
C36A H36D 0.9800
C36A H36E 0.9800
C36A H36F 0.9800
C37 C38 1.379(6)
C37 H37A 0.9500
C38 C39 1.386(6)
C38 H38A 0.9500
C39 C40 1.400(6)
C40 C41 1.376(6)
C40 H40A 0.9500
C41 H41A 0.9500
C42 C46 1.380(6)
C42 C43 1.394(6)
C43 C44 1.369(6)
C43 H43A 0.9500
C44 H44A 0.9500
C45 C46 1.388(6)
C45 H45A 0.9500
C46 H46A 0.9500
C101 C120 1.402(6)
C101 C102 1.463(5)
C102 C103 1.359(6)
C102 C121 1.530(6)
C103 C104 1.459(5)
C103 C123 1.494(5)
C104 C105 1.398(5)
C105 C106 1.387(5)
C106 C107 1.460(5)
C107 C108 1.377(5)
C107 C125 1.504(6)
C108 C109 1.461(6)
C108 C127 1.503(5)
C109 C110 1.397(6)
C110 C111 1.408(6)
C111 C112 1.453(5)
C112 C113 1.355(6)
C112 C129 1.516(5)
C113 C114 1.467(5)
C113 C131 1.518(5)
C114 C115 1.409(6)
C115 C116 1.391(5)
C116 C117 1.448(5)
C117 C118 1.367(6)
C117 C133 1.498(6)
C118 C119 1.465(5)
C118 C135 1.489(6)
C119 C120 1.386(5)
C121 C122 1.517(7)
C121 H12A 0.9900
C121 H12B 0.9900
C122 H12C 0.9800
C122 H12D 0.9800
C122 H12E 0.9800
C123 C124 1.529(7)
C123 H12F 0.9900
C123 H12G 0.9900
C124 H12H 0.9800
C124 H12I 0.9800
C124 H12J 0.9800
C125 C126 1.516(6)
C125 H12K 0.9900
C125 H12L 0.9900
C126 H12M 0.9800
C126 H12N 0.9800
C126 H12O 0.9800
C127 C128 1.542(6)
C127 H12P 0.9900
C127 H12Q 0.9900
C128 H12R 0.9800
C128 H12S 0.9800
C128 H12T 0.9800
C129 C130 1.543(6)
C129 H12U 0.9900
C129 H12V 0.9900
C130 H13A 0.9800
C130 H13B 0.9800
C130 H13C 0.9800
C131 C132 1.526(6)
C131 H13D 0.9900
C131 H13E 0.9900
C132 H13F 0.9800
C132 H13G 0.9800
C132 H13H 0.9800
C133 C134 1.683(11)
C133 C34A 1.720(14)
C133 H33C 0.9646
C133 H33D 0.9493
C133 H33E 0.9599
C133 H33F 0.9756
C134 H33E 1.4359
C134 H33F 1.3767
C134 H13N 0.9800
C134 H13O 0.9800
C134 H13P 0.9800
C34A H33C 1.4125
C34A H33D 1.4936
C34A H34D 0.9800
C34A H34E 0.9800
C34A H34F 0.9800
C135 C136 1.615(9)
C135 H13I 0.9900
C135 H13J 0.9900
C136 H13K 0.9800
C136 H13L 0.9800
C136 H13M 0.9800

loop_
_platon_squeeze_void_nr
_platon_squeeze_void_average_x
_platon_squeeze_void_average_y
_platon_squeeze_void_average_z
_platon_squeeze_void_volume
_platon_squeeze_void_count_electrons
_platon_squeeze_void_content
1 0.000 0.500 0.000 1254 454 ' '
2 1.000 1.000 0.500 1254 454 ' '
